data_7116552
loop_
_publ_author_name
'Jun-Bing Lin'
'Shi-Ming Xu'
'Ji-Kang Xie'
'Hong-Yu Li'
'Peng-Fei Xu'

_publ_section_title
;
 An organocatalytic Michael-cyclization cascade of
 4-oxa-alpha,beta-unsaturated carboxylic acids with aldehydes: facile
 synthesis of chiral gamma-lactols and trisubstituted gamma-lactones
;
_journal_name_full Chem.Commun.
_journal_page_first 3596
_journal_paper_doi 10.1039/C4cc09686J
_journal_volume 51
_journal_year 2015
_chemical_absolute_configuration unk
_chemical_formula_moiety 'C19 H18 O4'
_chemical_formula_sum 'C19 H18 O4'
_chemical_formula_weight 310.33
_chemical_name_systematic
;
 ? 
;
_space_group_crystal_system monoclinic
_space_group_IT_number 4
_space_group_name_Hall 'P 2yb'
_space_group_name_H-M_alt 'P 1 21 1'
_symmetry_space_group_name_Hall 'P 2yb'
_symmetry_space_group_name_H-M 'P 1 21 1'
_atom_sites_solution_hydrogens geom
_atom_sites_solution_primary direct
_atom_sites_solution_secondary difmap
_audit_creation_date 2014-11-19
_audit_creation_method
;
Olex2 1.2
(compiled 2014.08.28 svn.r2986 for OlexSys, GUI svn.r4866)
;
_audit_update_record
;
2014-11-23 deposited with the CCDC.
2015-01-22 downloaded from the CCDC.
;
_cell_angle_alpha 90.00
_cell_angle_beta 90.779(5)
_cell_angle_gamma 90.00
_cell_formula_units_Z 4
_cell_length_a 5.6167(3)
_cell_length_b 25.0791(11)
_cell_length_c 11.3191(6)
_cell_measurement_reflns_used 1149
_cell_measurement_temperature 294.68(10)
_cell_measurement_theta_max 22.2370
_cell_measurement_theta_min 3.9640
_cell_volume 1594.28(14)
_computing_cell_refinement
;
CrysAlisPro, Agilent Technologies,
Version 1.171.36.32 (release 02-08-2013 CrysAlis171 .NET)
(compiled Aug  2 2013,16:46:58)
;
_computing_data_collection
;
CrysAlisPro, Agilent Technologies,
Version 1.171.36.32 (release 02-08-2013 CrysAlis171 .NET)
(compiled Aug  2 2013,16:46:58)
;
_computing_data_reduction
;
CrysAlisPro, Agilent Technologies,
Version 1.171.36.32 (release 02-08-2013 CrysAlis171 .NET)
(compiled Aug  2 2013,16:46:58)
;
_computing_molecular_graphics 'Olex2 (Dolomanov et al., 2009)'
_computing_publication_material 'Olex2 (Dolomanov et al., 2009)'
_computing_structure_refinement 'ShelXL (Sheldrick, 2008)'
_computing_structure_solution 'ShelXS (Sheldrick, 2008)'
_diffrn_ambient_temperature 294.68(10)
_diffrn_detector_area_resol_mean 16.0733
_diffrn_measured_fraction_theta_full 0.998
_diffrn_measured_fraction_theta_max 0.998
_diffrn_measurement_details
;
  1 omega   -8.00   19.00   1.5000    3.0000
omega____ theta____ kappa____ phi______ frames
    -      -16.3571  -99.0000 -120.0000 18

  2 omega    2.00   92.00   1.5000    3.0000
omega____ theta____ kappa____ phi______ frames
    -       19.7946   38.0000  -90.0000 60

  3 omega   31.00   58.00   1.5000    3.0000
omega____ theta____ kappa____ phi______ frames
    -       19.7946  -99.0000 -150.0000 18

  4 omega    2.00   92.00   1.5000    3.0000
omega____ theta____ kappa____ phi______ frames
    -       19.7946   38.0000    0.0000 60
;
_diffrn_measurement_device_type 'SuperNova, Dual, Cu at zero, Eos'
_diffrn_measurement_method '\w scans'
_diffrn_orient_matrix_UB_11 0.0457676000
_diffrn_orient_matrix_UB_12 -0.0005515000
_diffrn_orient_matrix_UB_13 0.0587176000
_diffrn_orient_matrix_UB_21 -0.1177047000
_diffrn_orient_matrix_UB_22 0.0003730000
_diffrn_orient_matrix_UB_23 0.0218686000
_diffrn_orient_matrix_UB_31 -0.0024318000
_diffrn_orient_matrix_UB_32 -0.0282740000
_diffrn_orient_matrix_UB_33 -0.0008520000
_diffrn_radiation_monochromator mirror
_diffrn_radiation_type MoK\a
_diffrn_radiation_wavelength 0.71073
_diffrn_reflns_av_R_equivalents 0.0339
_diffrn_reflns_av_unetI/netI 0.0792
_diffrn_reflns_limit_h_max 4
_diffrn_reflns_limit_h_min -6
_diffrn_reflns_limit_k_max 30
_diffrn_reflns_limit_k_min -30
_diffrn_reflns_limit_l_max 13
_diffrn_reflns_limit_l_min -13
_diffrn_reflns_number 6897
_diffrn_reflns_theta_full 25.50
_diffrn_reflns_theta_max 26.01
_diffrn_reflns_theta_min 3.60
_diffrn_source 'SuperNova (Mo) X-ray Source'
_exptl_absorpt_coefficient_mu 0.090
_exptl_absorpt_correction_T_max 1.00000
_exptl_absorpt_correction_T_min 0.85708
_exptl_absorpt_correction_type multi-scan
_exptl_absorpt_process_details
;
CrysAlisPro, Agilent Technologies,
Version 1.171.36.32 (release 02-08-2013 CrysAlis171 .NET)
(compiled Aug  2 2013,16:46:58)
Empirical absorption correction using spherical harmonics,
 implemented in SCALE3 ABSPACK scaling algorithm.
;
_exptl_crystal_density_diffrn 1.293
_exptl_crystal_density_method 'not measured'
_exptl_crystal_F_000 656
_refine_diff_density_max 0.164
_refine_diff_density_min -0.196
_refine_diff_density_rms 0.044
_refine_ls_abs_structure_details 'Flack H D (1983), Acta Cryst. A39, 876-881'
_refine_ls_abs_structure_Flack -1.1(17)
_refine_ls_extinction_method none
_refine_ls_goodness_of_fit_ref 1.061
_refine_ls_hydrogen_treatment constr
_refine_ls_matrix_type full
_refine_ls_number_parameters 417
_refine_ls_number_reflns 5167
_refine_ls_number_restraints 1
_refine_ls_restrained_S_all 1.061
_refine_ls_R_factor_all 0.1025
_refine_ls_R_factor_gt 0.0616
_refine_ls_shift/su_max 0.000
_refine_ls_shift/su_mean 0.000
_refine_ls_structure_factor_coef Fsqd
_refine_ls_weighting_details 'calc w=1/[\s^2^(Fo^2^)+(0.0449P)^2^+0.0000P] where P=(Fo^2^+2Fc^2^)/3'
_refine_ls_weighting_scheme calc
_refine_ls_wR_factor_gt 0.1151
_refine_ls_wR_factor_ref 0.1424
_reflns_number_gt 3315
_reflns_number_total 5167
_reflns_threshold_expression >2sigma(I)
_cod_data_source_file c4cc09686j2.cif
_cod_data_source_block lingjb1118
_cod_database_code 7116552
_reflns_odcompleteness_completeness 99.73
_reflns_odcompleteness_iscentric 1
_reflns_odcompleteness_theta 26.32
_olex2_refinement_description
;
1. Fixed Uiso
 At 1.2 times of:
  All C(H) groups, All C(H,H) groups
 At 1.5 times of:
  All O(H) groups
2.a Ternary CH refined with riding coordinates:
 C9(H9), C11(H11), C12(H12), C29(H29), C31(H31), C32(H32)
2.b Secondary CH2 refined with riding coordinates:
 C8(H8A,H8B), C14(H14A,H14B), C28(H28A,H28B), C33(H33A,H33B)
2.c Aromatic/amide H refined with riding coordinates:
 C2(H2), C3(H3), C4(H4A), C5(H5), C6(H6), C16(H16), C17(H17), C18(H18),
 C19(H19), C20(H20), C22(H22), C23(H23), C24(H24), C25(H25), C26(H26), C35(H35),
  C36(H36), C37(H37), C38(H38), C39(H39)
2.d Idealised tetrahedral OH refined as rotating group:
 O4(H4), O8(H8)
;
_olex2_submission_special_instructions 'No special instructions were received'

loop_
_space_group_symop_id
_space_group_symop_operation_xyz
1 'x, y, z'
2 '-x, y+1/2, -z'

loop_
_atom_site_label
_atom_site_type_symbol
_atom_site_fract_x
_atom_site_fract_y
_atom_site_fract_z
_atom_site_U_iso_or_equiv
_atom_site_adp_type
_atom_site_occupancy
_atom_site_calc_flag
_atom_site_refinement_flags_posn
O1 O -1.1511(6) -0.13113(15) -0.1060(3) 0.0665(10) Uani 1 d .
O2 O -0.4219(6) -0.24187(13) -0.1686(3) 0.0684(10) Uani 1 d .
O3 O -0.4592(6) -0.19877(13) -0.3392(3) 0.0597(9) Uani 1 d .
O4 O -0.7801(6) -0.19337(14) -0.4679(3) 0.0636(9) Uani 1 d .
H4 H -0.7093 -0.2026 -0.5274 0.095 Uiso 1 calc GR
C1 C -1.0050(8) -0.11743(17) 0.0884(4) 0.0441(11) Uani 1 d .
C2 C -1.2012(9) -0.0871(2) 0.1177(5) 0.0667(15) Uani 1 d .
H2 H -1.3192 -0.0801 0.0614 0.080 Uiso 1 calc R
C3 C -1.2208(11) -0.0674(3) 0.2308(6) 0.094(2) Uani 1 d .
H3 H -1.3532 -0.0471 0.2503 0.113 Uiso 1 calc R
C4 C -1.0508(12) -0.0770(2) 0.3139(5) 0.0749(17) Uani 1 d .
H4A H -1.0660 -0.0631 0.3896 0.090 Uiso 1 calc R
C5 C -0.8567(11) -0.1070(2) 0.2862(5) 0.0738(17) Uani 1 d .
H5 H -0.7400 -0.1139 0.3432 0.089 Uiso 1 calc R
C6 C -0.8344(9) -0.12715(19) 0.1738(4) 0.0600(14) Uani 1 d .
H6 H -0.7018 -0.1476 0.1553 0.072 Uiso 1 calc R
C7 C -0.9852(8) -0.13719(18) -0.0357(4) 0.0460(11) Uani 1 d .
C8 C -0.7596(8) -0.16520(18) -0.0712(4) 0.0447(11) Uani 1 d .
H8A H -0.7397 -0.1969 -0.0231 0.054 Uiso 1 calc R
H8B H -0.6252 -0.1419 -0.0551 0.054 Uiso 1 calc R
C9 C -0.7577(8) -0.18116(16) -0.2014(4) 0.0395(10) Uani 1 d .
H9 H -0.8917 -0.2055 -0.2156 0.047 Uiso 1 calc R
C10 C -0.5316(9) -0.21087(18) -0.2293(4) 0.0510(12) Uani 1 d .
C11 C -0.6310(9) -0.16369(18) -0.3973(4) 0.0473(11) Uani 1 d .
H11 H -0.5491 -0.1365 -0.4439 0.057 Uiso 1 calc R
C12 C -0.7681(8) -0.13770(15) -0.2964(4) 0.0398(10) Uani 1 d .
H12 H -0.9340 -0.1323 -0.3214 0.048 Uiso 1 calc R
C13 C -0.7128(8) -0.04094(16) -0.3499(4) 0.0433(11) Uani 1 d .
C14 C -0.6598(9) -0.08396(16) -0.2593(4) 0.0503(12) Uani 1 d .
H14A H -0.7237 -0.0734 -0.1837 0.060 Uiso 1 calc R
H14B H -0.4887 -0.0878 -0.2499 0.060 Uiso 1 calc R
C16 C -0.5576(9) -0.02834(19) -0.4397(5) 0.0592(14) Uani 1 d .
H16 H -0.4147 -0.0469 -0.4454 0.071 Uiso 1 calc R
C17 C -0.6099(10) 0.0109(2) -0.5207(5) 0.0673(15) Uani 1 d .
H17 H -0.5030 0.0186 -0.5804 0.081 Uiso 1 calc R
C18 C -0.8199(11) 0.03894(19) -0.5138(5) 0.0654(15) Uani 1 d .
H18 H -0.8564 0.0651 -0.5694 0.079 Uiso 1 calc R
C19 C -0.9753(10) 0.02806(19) -0.4245(6) 0.0645(15) Uani 1 d .
H19 H -1.1161 0.0473 -0.4183 0.077 Uiso 1 calc R
C20 C -0.9216(9) -0.01172(18) -0.3435(5) 0.0568(14) Uani 1 d .
H20 H -1.0282 -0.0190 -0.2835 0.068 Uiso 1 calc R
O5 O 0.2432(6) -0.31779(16) -0.6127(3) 0.0748(11) Uani 1 d .
O6 O -0.4775(7) -0.20350(14) -0.6556(3) 0.0781(12) Uani 1 d .
O7 O -0.4673(6) -0.24473(13) -0.8295(3) 0.0633(10) Uani 1 d .
O8 O -0.1607(6) -0.25237(14) -0.9643(3) 0.0642(10) Uani 1 d .
H8 H -0.2384 -0.2399 -1.0195 0.096 Uiso 1 calc GR
C21 C 0.1390(8) -0.32848(15) -0.4146(4) 0.0379(10) Uani 1 d .
C22 C -0.0057(9) -0.31526(18) -0.3225(4) 0.0525(12) Uani 1 d .
H22 H -0.1407 -0.2946 -0.3365 0.063 Uiso 1 calc R
C23 C 0.0470(10) -0.3323(2) -0.2089(5) 0.0648(14) Uani 1 d .
H23 H -0.0530 -0.3233 -0.1471 0.078 Uiso 1 calc R
C24 C 0.2469(10) -0.36249(19) -0.1871(5) 0.0618(14) Uani 1 d .
H24 H 0.2842 -0.3730 -0.1103 0.074 Uiso 1 calc R
C25 C 0.3921(9) -0.3772(2) -0.2783(5) 0.0617(14) Uani 1 d .
H25 H 0.5247 -0.3985 -0.2640 0.074 Uiso 1 calc R
C26 C 0.3390(8) -0.35993(18) -0.3912(4) 0.0521(12) Uani 1 d .
H26 H 0.4382 -0.3694 -0.4529 0.063 Uiso 1 calc R
C27 C 0.0944(8) -0.31015(17) -0.5382(4) 0.0459(11) Uani 1 d .
C28 C -0.1359(8) -0.28308(19) -0.5682(4) 0.0476(11) Uani 1 d .
H28A H -0.1527 -0.2518 -0.5184 0.057 Uiso 1 calc R
H28B H -0.2663 -0.3071 -0.5509 0.057 Uiso 1 calc R
C29 C -0.1544(8) -0.26604(16) -0.6977(4) 0.0447(11) Uani 1 d .
H29 H -0.0191 -0.2426 -0.7136 0.054 Uiso 1 calc R
C30 C -0.3791(9) -0.23445(19) -0.7205(4) 0.0546(13) Uani 1 d .
C31 C -0.3089(9) -0.28104(18) -0.8919(4) 0.0495(12) Uani 1 d .
H31 H -0.4010 -0.3072 -0.9377 0.059 Uiso 1 calc R
C32 C -0.1626(8) -0.30859(16) -0.7950(4) 0.0417(10) Uani 1 d .
H32 H -0.0013 -0.3154 -0.8232 0.050 Uiso 1 calc R
C33 C -0.2767(9) -0.36077(16) -0.7567(4) 0.0522(13) Uani 1 d .
H33A H -0.1809 -0.3759 -0.6931 0.063 Uiso 1 calc R
H33B H -0.4325 -0.3529 -0.7252 0.063 Uiso 1 calc R
C34 C -0.3057(9) -0.40253(17) -0.8526(4) 0.0477(11) Uani 1 d .
C35 C -0.1402(10) -0.4112(2) -0.9367(5) 0.0779(18) Uani 1 d .
H35 H -0.0050 -0.3898 -0.9375 0.093 Uiso 1 calc R
C36 C -0.1654(12) -0.4509(2) -1.0216(6) 0.090(2) Uani 1 d .
H36 H -0.0497 -0.4556 -1.0787 0.108 Uiso 1 calc R
C37 C -0.3624(11) -0.4829(2) -1.0203(6) 0.0765(17) Uani 1 d .
H37 H -0.3809 -0.5101 -1.0754 0.092 Uiso 1 calc R
C38 C -0.5293(12) -0.4743(3) -0.9381(6) 0.091(2) Uani 1 d .
H38 H -0.6648 -0.4957 -0.9379 0.109 Uiso 1 calc R
C39 C -0.5041(10) -0.4347(2) -0.8540(6) 0.0737(17) Uani 1 d .
H39 H -0.6219 -0.4297 -0.7982 0.088 Uiso 1 calc R

loop_
_atom_site_aniso_label
_atom_site_aniso_U_11
_atom_site_aniso_U_22
_atom_site_aniso_U_33
_atom_site_aniso_U_23
_atom_site_aniso_U_13
_atom_site_aniso_U_12
O1 0.055(2) 0.100(3) 0.045(2) -0.004(2) -0.0094(18) 0.0148(19)
O2 0.084(3) 0.069(2) 0.052(2) -0.003(2) -0.009(2) 0.034(2)
O3 0.069(2) 0.073(2) 0.0366(18) -0.0020(18) 0.0099(17) 0.0239(19)
O4 0.087(3) 0.067(2) 0.0367(19) -0.0137(18) -0.0033(19) -0.008(2)
C1 0.048(3) 0.049(2) 0.036(3) 0.002(2) 0.002(2) 0.005(2)
C2 0.053(3) 0.089(4) 0.058(4) -0.019(3) -0.001(3) 0.022(3)
C3 0.074(4) 0.130(6) 0.078(5) -0.045(4) -0.003(4) 0.046(4)
C4 0.097(5) 0.084(4) 0.045(3) -0.017(3) 0.013(4) 0.017(4)
C5 0.094(5) 0.087(4) 0.041(3) -0.013(3) -0.007(3) 0.031(3)
C6 0.074(4) 0.065(3) 0.042(3) -0.006(3) -0.005(3) 0.024(3)
C7 0.046(3) 0.051(3) 0.041(3) 0.005(2) 0.004(2) 0.004(2)
C8 0.050(3) 0.052(2) 0.032(2) 0.001(2) -0.002(2) 0.014(2)
C9 0.046(3) 0.045(2) 0.027(2) -0.001(2) 0.002(2) 0.007(2)
C10 0.065(3) 0.046(3) 0.041(3) -0.009(2) -0.002(3) 0.009(2)
C11 0.065(3) 0.044(2) 0.033(2) 0.002(2) -0.003(2) 0.008(2)
C12 0.047(3) 0.042(2) 0.030(2) -0.007(2) -0.003(2) 0.000(2)
C13 0.048(3) 0.040(2) 0.042(3) -0.004(2) -0.004(2) -0.005(2)
C14 0.059(3) 0.046(3) 0.046(3) -0.005(2) -0.009(3) -0.003(2)
C16 0.054(3) 0.051(3) 0.073(4) 0.002(3) 0.011(3) -0.003(2)
C17 0.078(4) 0.057(3) 0.068(4) 0.009(3) 0.018(3) -0.007(3)
C18 0.086(4) 0.044(3) 0.066(4) 0.007(3) -0.005(3) -0.005(3)
C19 0.057(3) 0.047(3) 0.089(4) 0.001(3) -0.012(3) 0.005(2)
C20 0.054(3) 0.052(3) 0.064(4) -0.005(3) 0.010(3) -0.001(2)
O5 0.054(2) 0.128(3) 0.042(2) 0.012(2) 0.0100(17) 0.033(2)
O6 0.109(3) 0.075(2) 0.051(2) -0.002(2) 0.009(2) 0.046(2)
O7 0.072(2) 0.078(2) 0.040(2) 0.0037(19) -0.0012(18) 0.0307(19)
O8 0.085(3) 0.071(2) 0.037(2) 0.0165(18) 0.0024(19) 0.0042(19)
C21 0.045(3) 0.035(2) 0.034(2) 0.0011(19) 0.003(2) 0.0045(19)
C22 0.065(3) 0.056(3) 0.037(3) 0.002(2) 0.003(2) 0.016(2)
C23 0.082(4) 0.068(3) 0.044(3) -0.001(3) 0.010(3) 0.022(3)
C24 0.078(4) 0.069(3) 0.037(3) 0.007(3) -0.002(3) 0.010(3)
C25 0.060(3) 0.070(3) 0.055(4) 0.014(3) -0.007(3) 0.017(3)
C26 0.046(3) 0.061(3) 0.050(3) 0.003(3) 0.007(2) 0.010(2)
C27 0.049(3) 0.052(3) 0.036(3) 0.000(2) 0.001(2) 0.009(2)
C28 0.049(3) 0.055(3) 0.039(3) -0.006(2) 0.002(2) 0.007(2)
C29 0.047(3) 0.049(3) 0.038(3) 0.000(2) 0.001(2) 0.011(2)
C30 0.067(4) 0.055(3) 0.042(3) 0.009(2) 0.003(3) 0.020(3)
C31 0.065(3) 0.047(2) 0.037(3) 0.001(2) -0.001(2) 0.009(2)
C32 0.048(3) 0.044(2) 0.034(2) 0.000(2) 0.004(2) 0.008(2)
C33 0.061(3) 0.052(3) 0.044(3) 0.002(2) 0.008(3) 0.005(2)
C34 0.056(3) 0.042(2) 0.045(3) 0.006(2) 0.001(2) 0.002(2)
C35 0.085(4) 0.073(4) 0.077(4) -0.029(3) 0.031(4) -0.018(3)
C36 0.099(5) 0.083(4) 0.088(5) -0.034(4) 0.032(4) -0.010(4)
C37 0.088(5) 0.058(4) 0.083(5) -0.010(3) -0.006(4) -0.001(3)
C38 0.085(5) 0.089(4) 0.099(5) -0.023(4) 0.006(4) -0.021(4)
C39 0.064(4) 0.076(4) 0.082(4) -0.009(3) 0.017(3) -0.004(3)

loop_
_atom_type_symbol
_atom_type_description
_atom_type_scat_dispersion_real
_atom_type_scat_dispersion_imag
_atom_type_scat_source
C C 0.0033 0.0016 'International Tables Vol C Tables 4.2.6.8 and 6.1.1.4'
H H 0.0000 0.0000 'International Tables Vol C Tables 4.2.6.8 and 6.1.1.4'
O O 0.0106 0.0060 'International Tables Vol C Tables 4.2.6.8 and 6.1.1.4'

loop_
_geom_angle_atom_site_label_1
_geom_angle_atom_site_label_2
_geom_angle_atom_site_label_3
_geom_angle
C10 O3 C11 110.2(4)
C11 O4 H4 109.5
C2 C1 C7 118.5(4)
C6 C1 C2 118.7(4)
C6 C1 C7 122.8(4)
C1 C2 H2 120.2
C3 C2 C1 119.6(5)
C3 C2 H2 120.2
C2 C3 H3 119.4
C4 C3 C2 121.2(5)
C4 C3 H3 119.4
C3 C4 H4A 120.1
C3 C4 C5 119.8(5)
C5 C4 H4A 120.1
C4 C5 H5 120.1
C4 C5 C6 119.8(5)
C6 C5 H5 120.1
C1 C6 C5 120.9(5)
C1 C6 H6 119.5
C5 C6 H6 119.5
O1 C7 C1 120.2(4)
O1 C7 C8 121.2(4)
C1 C7 C8 118.6(4)
C7 C8 H8A 108.9
C7 C8 H8B 108.9
C7 C8 C9 113.3(4)
H8A C8 H8B 107.7
C9 C8 H8A 108.9
C9 C8 H8B 108.9
C8 C9 H9 107.8
C8 C9 C12 119.3(3)
C10 C9 C8 110.4(4)
C10 C9 H9 107.8
C10 C9 C12 103.2(4)
C12 C9 H9 107.8
O2 C10 O3 120.9(4)
O2 C10 C9 128.8(4)
O3 C10 C9 110.3(4)
O3 C11 H11 110.5
O3 C11 C12 104.9(3)
O4 C11 O3 109.3(3)
O4 C11 H11 110.5
O4 C11 C12 110.9(4)
C12 C11 H11 110.5
C9 C12 C11 101.9(3)
C9 C12 H12 109.2
C9 C12 C14 115.0(4)
C11 C12 H12 109.2
C11 C12 C14 112.1(4)
C14 C12 H12 109.2
C16 C13 C14 122.6(4)
C16 C13 C20 117.4(5)
C20 C13 C14 120.0(4)
C12 C14 H14A 109.3
C12 C14 H14B 109.3
C13 C14 C12 111.5(4)
C13 C14 H14A 109.3
C13 C14 H14B 109.3
H14A C14 H14B 108.0
C13 C16 H16 119.3
C17 C16 C13 121.5(5)
C17 C16 H16 119.3
C16 C17 H17 119.9
C16 C17 C18 120.2(5)
C18 C17 H17 119.9
C17 C18 H18 120.2
C19 C18 C17 119.7(5)
C19 C18 H18 120.2
C18 C19 H19 120.1
C18 C19 C20 119.7(5)
C20 C19 H19 120.1
C13 C20 H20 119.2
C19 C20 C13 121.6(5)
C19 C20 H20 119.2
C30 O7 C31 110.0(3)
C31 O8 H8 109.5
C22 C21 C26 118.4(4)
C22 C21 C27 123.1(4)
C26 C21 C27 118.5(4)
C21 C22 H22 119.6
C21 C22 C23 120.7(4)
C23 C22 H22 119.6
C22 C23 H23 120.0
C24 C23 C22 120.1(5)
C24 C23 H23 120.0
C23 C24 H24 119.8
C23 C24 C25 120.3(5)
C25 C24 H24 119.8
C24 C25 H25 120.3
C24 C25 C26 119.3(5)
C26 C25 H25 120.3
C21 C26 H26 119.4
C25 C26 C21 121.1(4)
C25 C26 H26 119.4
O5 C27 C21 119.7(4)
O5 C27 C28 121.1(4)
C21 C27 C28 119.1(4)
C27 C28 H28A 109.0
C27 C28 H28B 109.0
C27 C28 C29 113.1(4)
H28A C28 H28B 107.8
C29 C28 H28A 109.0
C29 C28 H28B 109.0
C28 C29 H29 107.6
C28 C29 C32 119.7(4)
C30 C29 C28 110.9(4)
C30 C29 H29 107.6
C30 C29 C32 103.0(4)
C32 C29 H29 107.6
O6 C30 O7 120.9(4)
O6 C30 C29 128.5(5)
O7 C30 C29 110.6(4)
O7 C31 H31 110.6
O7 C31 C32 105.1(3)
O8 C31 O7 109.8(4)
O8 C31 H31 110.6
O8 C31 C32 109.9(4)
C32 C31 H31 110.6
C29 C32 H32 109.7
C31 C32 C29 102.2(3)
C31 C32 H32 109.7
C33 C32 C29 113.7(4)
C33 C32 C31 111.7(4)
C33 C32 H32 109.7
C32 C33 H33A 108.4
C32 C33 H33B 108.4
H33A C33 H33B 107.5
C34 C33 C32 115.6(4)
C34 C33 H33A 108.4
C34 C33 H33B 108.4
C35 C34 C33 123.0(5)
C35 C34 C39 117.4(5)
C39 C34 C33 119.5(5)
C34 C35 H35 118.8
C34 C35 C36 122.4(5)
C36 C35 H35 118.8
C35 C36 H36 120.4
C37 C36 C35 119.2(6)
C37 C36 H36 120.4
C36 C37 H37 120.5
C38 C37 C36 119.1(6)
C38 C37 H37 120.5
C37 C38 H38 119.2
C37 C38 C39 121.6(6)
C39 C38 H38 119.2
C34 C39 C38 120.3(6)
C34 C39 H39 119.8
C38 C39 H39 119.8

loop_
_geom_bond_atom_site_label_1
_geom_bond_atom_site_label_2
_geom_bond_distance
O1 C7 1.227(5)
O2 C10 1.202(5)
O3 C10 1.349(5)
O3 C11 1.456(5)
O4 H4 0.8200
O4 C11 1.370(5)
C1 C2 1.383(6)
C1 C6 1.374(6)
C1 C7 1.495(6)
C2 H2 0.9300
C2 C3 1.379(7)
C3 H3 0.9300
C3 C4 1.352(8)
C4 H4A 0.9300
C4 C5 1.365(7)
C5 H5 0.9300
C5 C6 1.376(7)
C6 H6 0.9300
C7 C8 1.508(6)
C8 H8A 0.9700
C8 H8B 0.9700
C8 C9 1.527(6)
C9 H9 0.9800
C9 C10 1.509(6)
C9 C12 1.531(6)
C11 H11 0.9800
C11 C12 1.532(6)
C12 H12 0.9800
C12 C14 1.535(6)
C13 C14 1.515(6)
C13 C16 1.385(6)
C13 C20 1.385(6)
C14 H14A 0.9700
C14 H14B 0.9700
C16 H16 0.9300
C16 C17 1.375(7)
C17 H17 0.9300
C17 C18 1.376(7)
C18 H18 0.9300
C18 C19 1.372(7)
C19 H19 0.9300
C19 C20 1.385(7)
C20 H20 0.9300
O5 C27 1.211(5)
O6 C30 1.207(5)
O7 C30 1.348(5)
O7 C31 1.462(5)
O8 H8 0.8200
O8 C31 1.379(5)
C21 C22 1.372(6)
C21 C26 1.395(6)
C21 C27 1.490(6)
C22 H22 0.9300
C22 C23 1.383(6)
C23 H23 0.9300
C23 C24 1.374(7)
C24 H24 0.9300
C24 C25 1.374(7)
C25 H25 0.9300
C25 C26 1.378(7)
C26 H26 0.9300
C27 C28 1.496(6)
C28 H28A 0.9700
C28 H28B 0.9700
C28 C29 1.529(6)
C29 H29 0.9800
C29 C30 1.509(6)
C29 C32 1.534(6)
C31 H31 0.9800
C31 C32 1.526(6)
C32 H32 0.9800
C32 C33 1.523(6)
C33 H33A 0.9700
C33 H33B 0.9700
C33 C34 1.516(6)
C34 C35 1.357(6)
C34 C39 1.375(7)
C35 H35 0.9300
C35 C36 1.390(7)
C36 H36 0.9300
C36 C37 1.366(8)
C37 H37 0.9300
C37 C38 1.347(8)
C38 H38 0.9300
C38 C39 1.383(8)
C39 H39 0.9300

loop_
_geom_torsion_atom_site_label_1
_geom_torsion_atom_site_label_2
_geom_torsion_atom_site_label_3
_geom_torsion_atom_site_label_4
_geom_torsion
O1 C7 C8 C9 3.5(6)
O3 C11 C12 C9 -30.0(4)
O3 C11 C12 C14 93.4(4)
O4 C11 C12 C9 87.9(4)
O4 C11 C12 C14 -148.7(4)
C1 C2 C3 C4 0.2(10)
C1 C7 C8 C9 -177.4(4)
C2 C1 C6 C5 -0.3(8)
C2 C1 C7 O1 -7.3(7)
C2 C1 C7 C8 173.6(4)
C2 C3 C4 C5 -0.5(10)
C3 C4 C5 C6 0.4(9)
C4 C5 C6 C1 0.0(9)
C6 C1 C2 C3 0.2(8)
C6 C1 C7 O1 174.1(5)
C6 C1 C7 C8 -5.0(7)
C7 C1 C2 C3 -178.5(5)
C7 C1 C6 C5 178.3(5)
C7 C8 C9 C10 -177.7(4)
C7 C8 C9 C12 63.0(5)
C8 C9 C10 O2 36.2(7)
C8 C9 C10 O3 -144.6(4)
C8 C9 C12 C11 150.2(4)
C8 C9 C12 C14 28.8(6)
C9 C12 C14 C13 -170.7(4)
C10 O3 C11 O4 -97.3(4)
C10 O3 C11 C12 21.7(5)
C10 C9 C12 C11 27.4(4)
C10 C9 C12 C14 -94.0(4)
C11 O3 C10 O2 175.7(4)
C11 O3 C10 C9 -3.6(5)
C11 C12 C14 C13 73.6(5)
C12 C9 C10 O2 164.9(5)
C12 C9 C10 O3 -16.0(5)
C13 C16 C17 C18 0.2(8)
C14 C13 C16 C17 -179.9(4)
C14 C13 C20 C19 179.7(4)
C16 C13 C14 C12 -93.9(5)
C16 C13 C20 C19 0.8(7)
C16 C17 C18 C19 1.1(8)
C17 C18 C19 C20 -1.3(8)
C18 C19 C20 C13 0.3(7)
C20 C13 C14 C12 87.3(5)
C20 C13 C16 C17 -1.1(7)
O5 C27 C28 C29 -1.4(7)
O7 C31 C32 C29 -29.3(5)
O7 C31 C32 C33 92.6(4)
O8 C31 C32 C29 88.8(4)
O8 C31 C32 C33 -149.3(4)
C21 C22 C23 C24 0.5(8)
C21 C27 C28 C29 179.3(4)
C22 C21 C26 C25 -0.4(7)
C22 C21 C27 O5 171.2(5)
C22 C21 C27 C28 -9.5(7)
C22 C23 C24 C25 -1.8(8)
C23 C24 C25 C26 2.0(8)
C24 C25 C26 C21 -0.9(8)
C26 C21 C22 C23 0.6(7)
C26 C21 C27 O5 -7.9(7)
C26 C21 C27 C28 171.4(4)
C27 C21 C22 C23 -178.4(4)
C27 C21 C26 C25 178.7(4)
C27 C28 C29 C30 -174.7(4)
C27 C28 C29 C32 65.7(6)
C28 C29 C30 O6 35.0(7)
C28 C29 C30 O7 -145.2(4)
C28 C29 C32 C31 150.5(4)
C28 C29 C32 C33 30.0(6)
C29 C32 C33 C34 175.6(4)
C30 O7 C31 O8 -97.2(4)
C30 O7 C31 C32 20.9(5)
C30 C29 C32 C31 27.0(5)
C30 C29 C32 C33 -93.5(4)
C31 O7 C30 O6 176.9(4)
C31 O7 C30 C29 -2.9(5)
C31 C32 C33 C34 60.5(5)
C32 C29 C30 O6 164.2(5)
C32 C29 C30 O7 -16.0(5)
C32 C33 C34 C35 38.5(7)
C32 C33 C34 C39 -143.6(5)
C33 C34 C35 C36 177.7(5)
C33 C34 C39 C38 -177.5(5)
C34 C35 C36 C37 -0.7(10)
C35 C34 C39 C38 0.5(9)
C35 C36 C37 C38 1.3(10)
C36 C37 C38 C39 -1.1(10)
C37 C38 C39 C34 0.1(10)
C39 C34 C35 C36 -0.3(9)
